data_2201650
loop_
_publ_author_name
'Zhang, Xiaofeng'
'Chen Feng'
'Wang, Wenguo'
Chen,Changneng
'Liu, Qiutian'

_publ_section_title
;
 Aqua(chloroacetato)bis(1,10-phenanthroline-<i>N,N</i>')manganese(II)
 perchlorate
;
_journal_issue 7
_journal_name_full 'Acta Crystallographica Section E'
_journal_page_first m360
_journal_page_last m362
_journal_paper_doi 10.1107/S1600536802010899
_journal_volume 58
_journal_year 2002
_chemical_formula_iupac '[Mn (C2 H2 Cl O2) (C12 H8 N2)2 (H2 O)] Cl O4'
_chemical_formula_moiety 'C26 H20 Cl Mn N4 O3 1+, Cl O4 1-'
_chemical_formula_sum 'C26 H20 Cl2 Mn N4 O7'
_chemical_formula_weight 626.30
_chemical_name_systematic
;
Aqua(chloroacetato)bis(1,10-phenanthroline-N,N')manganese(II) perchlorate
;
_space_group_IT_number 2
_symmetry_cell_setting triclinic
_symmetry_space_group_name_Hall '-P 1'
_symmetry_space_group_name_H-M 'P -1'
_atom_sites_solution_hydrogens geom
_atom_sites_solution_primary direct
_atom_sites_solution_secondary difmap
_audit_creation_method SHELXL
_cell_angle_alpha 74.715(2)
_cell_angle_beta 78.4560(10)
_cell_angle_gamma 73.9550(10)
_cell_formula_units_Z 2
_cell_length_a 9.4884(4)
_cell_length_b 9.6935(5)
_cell_length_c 15.2244(8)
_cell_measurement_reflns_used 3298
_cell_measurement_temperature 293(2)
_cell_measurement_theta_max 25.1
_cell_measurement_theta_min 1.4
_cell_volume 1285.84(11)
_computing_cell_refinement 'SAINT (Siemens, 1994)'
_computing_data_collection 'SMART (Siemens, 1996)'
_computing_data_reduction 'XPREP in SHELXTL (Sheldrick, 1997)'
_computing_molecular_graphics SHELXTL
_computing_publication_material SHELXTL
_computing_structure_refinement SHELXTL
_computing_structure_solution SHELXTL
_diffrn_ambient_temperature 293(2)
_diffrn_measured_fraction_theta_full 0.985
_diffrn_measured_fraction_theta_max 0.985
_diffrn_measurement_device_type 'Siemens SMART CCD'
_diffrn_measurement_method \w
_diffrn_radiation_monochromator graphite
_diffrn_radiation_source 'fine-focus sealed tube'
_diffrn_radiation_type MoK\a
_diffrn_radiation_wavelength 0.71073
_diffrn_reflns_av_R_equivalents 0.021
_diffrn_reflns_av_sigmaI/netI 0.0510
_diffrn_reflns_limit_h_max 11
_diffrn_reflns_limit_h_min -11
_diffrn_reflns_limit_k_max 7
_diffrn_reflns_limit_k_min -11
_diffrn_reflns_limit_l_max 18
_diffrn_reflns_limit_l_min -16
_diffrn_reflns_number 6697
_diffrn_reflns_theta_full 25.07
_diffrn_reflns_theta_max 25.07
_diffrn_reflns_theta_min 1.40
_diffrn_standards_decay_% 0
_diffrn_standards_interval_count 0
_diffrn_standards_interval_time 0
_diffrn_standards_number 0
_exptl_absorpt_coefficient_mu 0.78
_exptl_absorpt_correction_T_max 0.856
_exptl_absorpt_correction_T_min 0.615
_exptl_absorpt_correction_type multi-scan
_exptl_absorpt_process_details '(SADABS; Sheldrick, 1996)'
_exptl_crystal_colour yellow--green
_exptl_crystal_density_diffrn 1.618
_exptl_crystal_density_method 'not measured'
_exptl_crystal_description block
_exptl_crystal_F_000 638
_exptl_crystal_size_max 0.70
_exptl_crystal_size_mid 0.24
_exptl_crystal_size_min 0.20
_refine_diff_density_max 0.597
_refine_diff_density_min -0.734
_refine_ls_extinction_method none
_refine_ls_goodness_of_fit_ref 1.048
_refine_ls_hydrogen_treatment mixed
_refine_ls_matrix_type full
_refine_ls_number_parameters 369
_refine_ls_number_reflns 4509
_refine_ls_number_restraints 1
_refine_ls_restrained_S_all 1.047
_refine_ls_R_factor_all 0.0849
_refine_ls_R_factor_gt 0.055
_refine_ls_shift/su_max <0.001
_refine_ls_shift/su_mean 0.000
_refine_ls_structure_factor_coef Fsqd
_refine_ls_weighting_details 'calc w = 1/[\s^2^(Fo^2^)+(0.1P)^2^] where P = (Fo^2^+2Fc^2^)/3'
_refine_ls_weighting_scheme calc
_refine_ls_wR_factor_gt 0.1373
_refine_ls_wR_factor_ref 0.161
_reflns_number_gt 3229
_reflns_number_total 4509
_reflns_threshold_expression I>2\s(I)
_cod_data_source_file wn6101.cif
_cod_data_source_block I
_cod_depositor_comments
;
The following automatic conversions were performed:
'_symmetry_cell_setting' value 'Triclinic' changed to 'triclinic'
according to '/home/saulius/struct/CIF-dictionaries/cif_core.dic'
dictionary named 'cif_core.dic' version 2.4.1 from 2010-06-29.

Automatic conversion script
Id: cif_fix_enum 1527 2010-12-29 10:47:43Z saulius 

The following automatic conversions were performed:

'_symmetry_cell_setting' value 'Triclinic' changed to 'triclinic'
according to /home/saulius/struct/CIF-dictionaries/cif_core.dic
dictionary named 'cif_core.dic' version 2.4.1 from 2010-06-29.

Automatic conversion script
Id: cif_fix_values 1715 2011-07-08 13:25:40Z adriana 
;
_cod_database_code 2201650
_cod_database_fobs_code 2201650

loop_
_symmetry_equiv_pos_as_xyz
'x, y, z'
'-x, -y, -z'

loop_
_atom_site_label
_atom_site_fract_x
_atom_site_fract_y
_atom_site_fract_z
_atom_site_U_iso_or_equiv
_atom_site_adp_type
_atom_site_calc_flag
_atom_site_refinement_flags
_atom_site_occupancy
_atom_site_disorder_assembly
_atom_site_disorder_group
_atom_site_type_symbol
Mn 0.08530(7) 0.04280(6) 0.20919(4) 0.0417(2) Uani d . 1 . . Mn
O1 -0.0912(4) -0.0224(4) 0.1695(3) 0.0535(8) Uani d D 1 . . O
H1B -0.094(6) -0.035(6) 0.114(4) 0.071(17) Uiso d D 1 . . H
H1C -0.127(6) -0.089(5) 0.206(3) 0.09(2) Uiso d D 1 . . H
O2 0.2535(3) -0.0612(3) 0.1171(2) 0.0532(8) Uani d . 1 . . O
O3 0.1359(4) 0.0548(4) -0.0036(2) 0.0624(9) Uani d . 1 . . O
O4 0.3465(7) 0.1912(7) 0.7630(4) 0.172(3) Uani d . 1 . . O
O5 0.3220(7) 0.4270(6) 0.6904(4) 0.137(2) Uani d . 1 . . O
O6 0.1546(5) 0.3064(7) 0.6810(4) 0.1212(18) Uani d . 1 . . O
O7 0.3937(5) 0.2548(7) 0.6054(3) 0.1171(17) Uani d . 1 . . O
N1 -0.0848(4) 0.0710(4) 0.3444(2) 0.0492(9) Uani d . 1 . . N
N2 0.1559(4) -0.1507(4) 0.3236(2) 0.0453(8) Uani d . 1 . . N
N3 -0.0112(4) 0.2811(4) 0.1514(2) 0.0469(9) Uani d . 1 . . N
N4 0.2510(4) 0.1693(4) 0.2157(2) 0.0447(8) Uani d . 1 . . N
C1 -0.2003(5) 0.1820(6) 0.3571(4) 0.0613(13) Uani d . 1 . . C
H1A -0.2079 0.2703 0.3134 0.074 Uiso calc R 1 . . H
C2 -0.3109(6) 0.1723(7) 0.4329(4) 0.0724(16) Uani d . 1 . . C
H2A -0.3893 0.2528 0.4400 0.087 Uiso calc R 1 . . H
C3 -0.3012(6) 0.0429(8) 0.4958(4) 0.0725(16) Uani d . 1 . . C
H3A -0.3762 0.0334 0.5451 0.087 Uiso calc R 1 . . H
C4 -0.1817(6) -0.0750(6) 0.4878(3) 0.0596(13) Uani d . 1 . . C
C5 -0.1592(7) -0.2140(8) 0.5535(3) 0.0746(17) Uani d . 1 . . C
H5A -0.2328 -0.2305 0.6028 0.089 Uiso calc R 1 . . H
C6 -0.0363(7) -0.3193(7) 0.5457(3) 0.0738(16) Uani d . 1 . . C
H6A -0.0235 -0.4054 0.5912 0.089 Uiso calc R 1 . . H
C7 0.0758(6) -0.3031(5) 0.4691(3) 0.0569(12) Uani d . 1 . . C
C8 0.2082(7) -0.4091(6) 0.4581(4) 0.0675(14) Uani d . 1 . . C
H8A 0.2260 -0.4965 0.5022 0.081 Uiso calc R 1 . . H
C9 0.3103(6) -0.3851(5) 0.3836(4) 0.0669(14) Uani d . 1 . . C
H9A 0.3995 -0.4544 0.3769 0.080 Uiso calc R 1 . . H
C10 0.2803(5) -0.2551(5) 0.3168(3) 0.0536(11) Uani d . 1 . . C
H10A 0.3505 -0.2405 0.2652 0.064 Uiso calc R 1 . . H
C11 0.0558(5) -0.1718(5) 0.3996(3) 0.0457(10) Uani d . 1 . . C
C12 -0.0730(5) -0.0556(5) 0.4101(3) 0.0477(11) Uani d . 1 . . C
C13 -0.1396(5) 0.3362(5) 0.1187(3) 0.0584(12) Uani d . 1 . . C
H13A -0.1928 0.2708 0.1153 0.070 Uiso calc R 1 . . H
C14 -0.1992(6) 0.4851(6) 0.0894(4) 0.0683(14) Uani d . 1 . . C
H14A -0.2905 0.5181 0.0680 0.082 Uiso calc R 1 . . H
C15 -0.1221(7) 0.5823(6) 0.0924(4) 0.0725(16) Uani d . 1 . . C
H15A -0.1602 0.6829 0.0727 0.087 Uiso calc R 1 . . H
C16 0.0165(6) 0.5300(5) 0.1256(3) 0.0605(13) Uani d . 1 . . C
C17 0.1080(8) 0.6233(6) 0.1277(4) 0.0802(18) Uani d . 1 . . C
H17A 0.0745 0.7247 0.1088 0.096 Uiso calc R 1 . . H
C18 0.2395(8) 0.5686(6) 0.1558(4) 0.0777(17) Uani d . 1 . . C
H18A 0.2971 0.6325 0.1552 0.093 Uiso calc R 1 . . H
C19 0.2959(6) 0.4130(6) 0.1873(3) 0.0613(13) Uani d . 1 . . C
C20 0.4342(6) 0.3482(7) 0.2168(4) 0.0721(16) Uani d . 1 . . C
H19A 0.4960 0.4070 0.2182 0.086 Uiso calc R 1 . . H
C21 0.4787(6) 0.1999(7) 0.2434(4) 0.0682(14) Uani d . 1 . . C
H20A 0.5710 0.1567 0.2628 0.082 Uiso calc R 1 . . H
C22 0.3846(5) 0.1118(6) 0.2413(3) 0.0532(11) Uani d . 1 . . C
H21A 0.4169 0.0100 0.2585 0.064 Uiso calc R 1 . . H
C23 0.2075(5) 0.3174(5) 0.1873(3) 0.0473(11) Uani d . 1 . . C
C24 0.0659(5) 0.3784(4) 0.1546(3) 0.0471(10) Uani d . 1 . . C
C25 0.3697(5) -0.0930(6) -0.0328(4) 0.0634(13) Uani d . 1 . . C
H25A 0.4083 -0.0129 -0.0742 0.076 Uiso calc R 1 . . H
H25B 0.3310 -0.1380 -0.0697 0.076 Uiso calc R 1 . . H
C26 0.2428(5) -0.0285(4) 0.0329(3) 0.0442(10) Uani d . 1 . . C
Cl1 0.51505(18) -0.22189(19) 0.01526(13) 0.1000(6) Uani d . 1 . . Cl
Cl2 0.30539(13) 0.29146(14) 0.68438(9) 0.0637(4) Uani d . 1 . . Cl

loop_
_atom_site_aniso_label
_atom_site_aniso_U_11
_atom_site_aniso_U_22
_atom_site_aniso_U_33
_atom_site_aniso_U_12
_atom_site_aniso_U_13
_atom_site_aniso_U_23
Mn 0.0448(4) 0.0290(3) 0.0477(4) -0.0076(3) -0.0059(3) -0.0043(3)
O1 0.058(2) 0.056(2) 0.051(2) -0.0212(16) -0.0059(16) -0.0131(17)
O2 0.0586(19) 0.0505(18) 0.0487(18) -0.0081(15) -0.0056(14) -0.0140(15)
O3 0.0540(19) 0.059(2) 0.064(2) -0.0002(17) -0.0081(16) -0.0098(17)
O4 0.139(5) 0.159(6) 0.114(4) 0.043(4) -0.009(4) 0.055(4)
O5 0.151(5) 0.111(4) 0.165(5) -0.068(4) 0.039(4) -0.064(4)
O6 0.061(3) 0.171(5) 0.133(4) -0.022(3) -0.011(3) -0.045(4)
O7 0.098(3) 0.149(5) 0.108(4) -0.027(3) 0.021(3) -0.064(3)
N1 0.048(2) 0.050(2) 0.052(2) -0.0094(18) -0.0050(17) -0.0182(18)
N2 0.052(2) 0.040(2) 0.044(2) -0.0139(17) -0.0075(16) -0.0048(16)
N3 0.051(2) 0.0320(18) 0.052(2) -0.0078(16) -0.0043(17) -0.0036(16)
N4 0.047(2) 0.043(2) 0.046(2) -0.0160(16) 0.0019(16) -0.0143(16)
C1 0.057(3) 0.066(3) 0.065(3) -0.008(3) -0.011(2) -0.026(3)
C2 0.051(3) 0.097(5) 0.074(4) -0.003(3) -0.002(3) -0.046(4)
C3 0.069(4) 0.109(5) 0.050(3) -0.032(3) 0.006(3) -0.034(3)
C4 0.061(3) 0.084(4) 0.046(3) -0.031(3) 0.002(2) -0.027(3)
C5 0.092(4) 0.103(5) 0.040(3) -0.056(4) 0.009(3) -0.013(3)
C6 0.098(5) 0.087(4) 0.044(3) -0.048(4) -0.006(3) -0.002(3)
C7 0.078(3) 0.055(3) 0.044(3) -0.031(3) -0.014(2) -0.002(2)
C8 0.092(4) 0.048(3) 0.062(3) -0.023(3) -0.029(3) 0.008(2)
C9 0.077(4) 0.045(3) 0.074(4) -0.007(3) -0.028(3) 0.000(3)
C10 0.059(3) 0.042(3) 0.055(3) -0.009(2) -0.010(2) -0.004(2)
C11 0.056(3) 0.048(3) 0.039(2) -0.022(2) -0.009(2) -0.0066(19)
C12 0.054(3) 0.061(3) 0.038(2) -0.028(2) -0.0046(19) -0.014(2)
C13 0.057(3) 0.044(3) 0.067(3) -0.006(2) -0.010(2) -0.006(2)
C14 0.064(3) 0.049(3) 0.073(3) 0.006(3) -0.008(3) -0.003(3)
C15 0.084(4) 0.033(3) 0.074(4) 0.010(3) 0.007(3) -0.005(2)
C16 0.081(4) 0.034(2) 0.056(3) -0.013(2) 0.018(3) -0.014(2)
C17 0.112(5) 0.039(3) 0.088(4) -0.027(3) 0.016(4) -0.022(3)
C18 0.110(5) 0.056(3) 0.080(4) -0.050(4) 0.018(4) -0.029(3)
C19 0.071(3) 0.061(3) 0.061(3) -0.035(3) 0.017(3) -0.029(3)
C20 0.070(4) 0.096(5) 0.070(3) -0.048(3) 0.013(3) -0.039(3)
C21 0.054(3) 0.095(5) 0.064(3) -0.025(3) 0.000(2) -0.031(3)
C22 0.048(3) 0.057(3) 0.056(3) -0.012(2) -0.001(2) -0.019(2)
C23 0.060(3) 0.042(2) 0.043(2) -0.023(2) 0.011(2) -0.0153(19)
C24 0.059(3) 0.034(2) 0.044(2) -0.013(2) 0.008(2) -0.0114(19)
C25 0.056(3) 0.070(3) 0.065(3) -0.003(3) -0.009(2) -0.029(3)
C26 0.048(3) 0.033(2) 0.053(3) -0.012(2) -0.003(2) -0.0118(19)
Cl1 0.0707(10) 0.0807(11) 0.1137(13) 0.0112(8) -0.0033(9) 0.0000(9)
Cl2 0.0574(7) 0.0595(8) 0.0609(7) -0.0106(6) -0.0037(6) 0.0024(6)

loop_
_atom_type_symbol
_atom_type_description
_atom_type_scat_dispersion_real
_atom_type_scat_dispersion_imag
_atom_type_scat_source
C C 0.0033 0.0016 'International Tables Vol C Tables 4.2.6.8 and 6.1.1.4'
H H 0.0000 0.0000 'International Tables Vol C Tables 4.2.6.8 and 6.1.1.4'
N N 0.0061 0.0033 'International Tables Vol C Tables 4.2.6.8 and 6.1.1.4'
O O 0.0106 0.0060 'International Tables Vol C Tables 4.2.6.8 and 6.1.1.4'
Na Na 0.0362 0.0249 'International Tables Vol C Tables 4.2.6.8 and 6.1.1.4'
Cl Cl 0.1484 0.1585 'International Tables Vol C Tables 4.2.6.8 and 6.1.1.4'
Mn Mn 0.3368 0.7283 'International Tables Vol C Tables 4.2.6.8 and 6.1.1.4'

loop_
_geom_angle_atom_site_label_1
_geom_angle_atom_site_label_2
_geom_angle_atom_site_label_3
_geom_angle
_geom_angle_publ_flag
O2 Mn O1 94.08(13) yes
O2 Mn N3 113.93(12) yes
O1 Mn N3 91.41(13) yes
O2 Mn N2 88.77(13) yes
O1 Mn N2 100.51(13) yes
N3 Mn N2 153.65(13) yes
O2 Mn N4 85.87(12) yes
O1 Mn N4 162.90(13) yes
N3 Mn N4 73.13(13) yes
N2 Mn N4 96.59(13) yes
O2 Mn N1 159.23(13) yes
O1 Mn N1 83.81(13) yes
N3 Mn N1 86.81(13) yes
N2 Mn N1 71.41(13) yes
N4 Mn N1 102.14(12) yes
Mn O1 H1B 126(3) ?
Mn O1 H1C 118(4) ?
H1B O1 H1C 104(5) ?
C26 O2 Mn 119.9(3) ?
C1 N1 C12 117.7(4) ?
C1 N1 Mn 128.9(3) ?
C12 N1 Mn 112.4(3) ?
C10 N2 C11 118.0(4) ?
C10 N2 Mn 124.4(3) ?
C11 N2 Mn 116.9(3) ?
C13 N3 C24 117.2(4) ?
C13 N3 Mn 126.1(3) ?
C24 N3 Mn 116.6(3) ?
C22 N4 C23 118.4(4) ?
C22 N4 Mn 126.5(3) ?
C23 N4 Mn 115.1(3) ?
N1 C1 C2 123.2(5) ?
N1 C1 H1A 118.4 ?
C2 C1 H1A 118.4 ?
C3 C2 C1 118.4(5) ?
C3 C2 H2A 120.8 ?
C1 C2 H2A 120.8 ?
C2 C3 C4 121.1(5) ?
C2 C3 H3A 119.5 ?
C4 C3 H3A 119.5 ?
C3 C4 C12 117.1(5) ?
C3 C4 C5 124.7(5) ?
C12 C4 C5 118.2(5) ?
C6 C5 C4 121.9(5) ?
C6 C5 H5A 119.1 ?
C4 C5 H5A 119.1 ?
C5 C6 C7 121.3(5) ?
C5 C6 H6A 119.3 ?
C7 C6 H6A 119.3 ?
C8 C7 C11 117.0(4) ?
C8 C7 C6 123.8(5) ?
C11 C7 C6 119.2(5) ?
C9 C8 C7 120.3(5) ?
C9 C8 H8A 119.8 ?
C7 C8 H8A 119.8 ?
C8 C9 C10 119.1(5) ?
C8 C9 H9A 120.4 ?
C10 C9 H9A 120.4 ?
N2 C10 C9 123.0(5) ?
N2 C10 H10A 118.5 ?
C9 C10 H10A 118.5 ?
N2 C11 C7 122.3(4) ?
N2 C11 C12 118.1(4) ?
C7 C11 C12 119.6(4) ?
N1 C12 C4 122.5(5) ?
N1 C12 C11 117.9(4) ?
C4 C12 C11 119.7(4) ?
N3 C13 C14 124.0(5) ?
N3 C13 H13A 118.0 ?
C14 C13 H13A 118.0 ?
C15 C14 C13 118.9(5) ?
C15 C14 H14A 120.5 ?
C13 C14 H14A 120.5 ?
C14 C15 C16 119.7(5) ?
C14 C15 H15A 120.1 ?
C16 C15 H15A 120.1 ?
C24 C16 C15 117.0(5) ?
C24 C16 C17 119.3(5) ?
C15 C16 C17 123.6(5) ?
C18 C17 C16 121.3(5) ?
C18 C17 H17A 119.3 ?
C16 C17 H17A 119.3 ?
C17 C18 C19 121.8(5) ?
C17 C18 H18A 119.1 ?
C19 C18 H18A 119.1 ?
C20 C19 C23 116.9(5) ?
C20 C19 C18 124.6(5) ?
C23 C19 C18 118.4(5) ?
C21 C20 C19 120.2(5) ?
C21 C20 H19A 119.9 ?
C19 C20 H19A 119.9 ?
C20 C21 C22 119.5(5) ?
C20 C21 H20A 120.2 ?
C22 C21 H20A 120.2 ?
N4 C22 C21 122.1(5) ?
N4 C22 H21A 118.9 ?
C21 C22 H21A 118.9 ?
N4 C23 C19 122.8(5) ?
N4 C23 C24 118.1(4) ?
C19 C23 C24 119.2(4) ?
N3 C24 C16 123.2(5) ?
N3 C24 C23 116.8(4) ?
C16 C24 C23 119.9(4) ?
C26 C25 Cl1 116.7(4) ?
C26 C25 H25A 108.1 ?
Cl1 C25 H25A 108.1 ?
C26 C25 H25B 108.1 ?
Cl1 C25 H25B 108.1 ?
H25A C25 H25B 107.3 ?
O3 C26 O2 126.1(4) ?
O3 C26 C25 114.7(4) ?
O2 C26 C25 119.2(4) ?
O4 Cl2 O7 112.4(4) ?
O4 Cl2 O5 107.3(5) ?
O7 Cl2 O5 108.2(3) ?
O4 Cl2 O6 109.6(4) ?
O7 Cl2 O6 111.6(3) ?
O5 Cl2 O6 107.6(4) ?

loop_
_geom_bond_atom_site_label_1
_geom_bond_atom_site_label_2
_geom_bond_site_symmetry_2
_geom_bond_distance
_geom_bond_publ_flag
Mn O2 . 2.119(3) yes
Mn O1 . 2.182(3) yes
Mn N3 . 2.243(3) yes
Mn N2 . 2.248(3) yes
Mn N4 . 2.275(3) yes
Mn N1 . 2.375(4) yes
O1 H1B . 0.89(5) ?
O1 H1C . 0.84(2) ?
O2 C26 . 1.255(5) ?
O3 C26 . 1.235(5) ?
O4 Cl2 . 1.376(5) ?
O5 Cl2 . 1.394(5) ?
O6 Cl2 . 1.408(4) ?
O7 Cl2 . 1.390(4) ?
N1 C1 . 1.330(6) ?
N1 C12 . 1.357(6) ?
N2 C10 . 1.332(6) ?
N2 C11 . 1.351(5) ?
N3 C13 . 1.326(6) ?
N3 C24 . 1.360(5) ?
N4 C22 . 1.328(6) ?
N4 C23 . 1.355(5) ?
C1 C2 . 1.398(7) ?
C1 H1A . 0.9300 ?
C2 C3 . 1.355(8) ?
C2 H2A . 0.9300 ?
C3 C4 . 1.382(8) ?
C3 H3A . 0.9300 ?
C4 C12 . 1.415(6) ?
C4 C5 . 1.442(8) ?
C5 C6 . 1.329(8) ?
C5 H5A . 0.9300 ?
C6 C7 . 1.419(7) ?
C6 H6A . 0.9300 ?
C7 C8 . 1.398(7) ?
C7 C11 . 1.418(6) ?
C8 C9 . 1.351(8) ?
C8 H8A . 0.9300 ?
C9 C10 . 1.394(6) ?
C9 H9A . 0.9300 ?
C10 H10A . 0.9300 ?
C11 C12 . 1.429(6) ?
C13 C14 . 1.383(7) ?
C13 H13A . 0.9300 ?
C14 C15 . 1.357(8) ?
C14 H14A . 0.9300 ?
C15 C16 . 1.417(8) ?
C15 H15A . 0.9300 ?
C16 C24 . 1.390(6) ?
C16 C17 . 1.425(8) ?
C17 C18 . 1.324(8) ?
C17 H17A . 0.9300 ?
C18 C19 . 1.437(8) ?
C18 H18A . 0.9300 ?
C19 C20 . 1.397(8) ?
C19 C23 . 1.411(6) ?
C20 C21 . 1.354(8) ?
C20 H19A . 0.9300 ?
C21 C22 . 1.405(7) ?
C21 H20A . 0.9300 ?
C22 H21A . 0.9300 ?
C23 C24 . 1.441(6) ?
C25 C26 . 1.507(6) ?
C25 Cl1 . 1.723(5) ?
C25 H25A . 0.9700 ?
C25 H25B . 0.9700 ?

loop_
_geom_hbond_atom_site_label_D
_geom_hbond_atom_site_label_H
_geom_hbond_atom_site_label_A
_geom_hbond_site_symmetry_A
_geom_hbond_distance_DH
_geom_hbond_distance_HA
_geom_hbond_distance_DA
_geom_hbond_angle_DHA
_geom_hbond_publ_flag
O1 H1B O3 2 0.89(5) 1.87(6) 2.753(5) 170(5) yes
